data_4327412
loop_
_publ_author_name
'Jos\'e Vicente'
'Pablo Gonz\'alez-Herrero'
'Yolanda Garc\'ia-S\'anchez'
'Peter G. Jones'
'Manuel Bardaj\'i'

_publ_section_title
;
 (Fluoren-9-ylidene)methanedithiolato Complexes of Gold: Synthesis,
 Luminescence, and Charge-Transfer Adducts1
;
_journal_name_full 'Inorganic Chemistry'
_journal_page_first 7516
_journal_page_last 7531
_journal_paper_doi 10.1021/ic049132+
_journal_volume 43
_journal_year 2004
_chemical_formula_sum 'C70 H58 Au N O2 P2 S4'
_chemical_formula_weight 1332.32
_chemical_name_systematic
; 
 ? 
;
_space_group_IT_number 14
_symmetry_cell_setting monoclinic
_symmetry_space_group_name_Hall '-P 2yn'
_symmetry_space_group_name_H-M 'P 1 21/n 1'
_atom_sites_solution_hydrogens geom
_atom_sites_solution_primary Patterson
_atom_sites_solution_secondary 'tangent expansion'
_audit_creation_method SHELXL-97
_cell_angle_alpha 90.00
_cell_angle_beta 93.834(5)
_cell_angle_gamma 90.00
_cell_formula_units_Z 2
_cell_length_a 9.4807(4)
_cell_length_b 22.3323(12)
_cell_length_c 13.7936(8)
_cell_measurement_reflns_used 6873
_cell_measurement_temperature 133(2)
_cell_measurement_theta_max 30.5
_cell_measurement_theta_min 3.33
_cell_volume 2913.9(3)
_computing_cell_refinement 'Bruker Saint'
_computing_data_collection 'Bruker Smart'
_computing_data_reduction 'Bruker Saint'
_computing_molecular_graphics 'Siemens XP'
_computing_publication_material Shelxl-97
_computing_structure_refinement 'SHELXL-97 (Sheldrick, 1997)'
_computing_structure_solution 'SHELXS-97 (Sheldrick, 1990)'
_diffrn_ambient_temperature 133(2)
_diffrn_detector_area_resol_mean 8.192
_diffrn_measured_fraction_theta_full 1.000
_diffrn_measured_fraction_theta_max 1.000
_diffrn_measurement_device_type 'Bruker smart 1000 CCD'
_diffrn_measurement_method '\w- & \f-scan'
_diffrn_radiation_monochromator graphite
_diffrn_radiation_source 'fine-focus sealed tube'
_diffrn_radiation_type MoK\a
_diffrn_radiation_wavelength 0.71073
_diffrn_reflns_av_R_equivalents 0.0231
_diffrn_reflns_av_sigmaI/netI 0.0142
_diffrn_reflns_limit_h_max 13
_diffrn_reflns_limit_h_min -13
_diffrn_reflns_limit_k_max 31
_diffrn_reflns_limit_k_min -31
_diffrn_reflns_limit_l_max 19
_diffrn_reflns_limit_l_min -19
_diffrn_reflns_number 59365
_diffrn_reflns_theta_full 30.00
_diffrn_reflns_theta_max 30.03
_diffrn_reflns_theta_min 1.74
_exptl_absorpt_coefficient_mu 2.771
_exptl_absorpt_correction_T_max 0.746
_exptl_absorpt_correction_T_min 0.592
_exptl_absorpt_correction_type multi-scan
_exptl_absorpt_process_details XPREP
_exptl_crystal_colour yellow
_exptl_crystal_density_diffrn 1.518
_exptl_crystal_description tablet
_exptl_crystal_F_000 1348
_exptl_crystal_size_max 0.33
_exptl_crystal_size_mid 0.24
_exptl_crystal_size_min 0.16
_refine_diff_density_max 0.443
_refine_diff_density_min -0.566
_refine_diff_density_rms 0.061
_refine_ls_extinction_method none
_refine_ls_goodness_of_fit_ref 1.060
_refine_ls_hydrogen_treatment 'methyls rigid, others riding'
_refine_ls_matrix_type full
_refine_ls_number_parameters 366
_refine_ls_number_reflns 8529
_refine_ls_number_restraints 105
_refine_ls_restrained_S_all 1.054
_refine_ls_R_factor_all 0.0220
_refine_ls_R_factor_gt 0.0173
_refine_ls_shift/su_max 0.001
_refine_ls_shift/su_mean 0.000
_refine_ls_structure_factor_coef Fsqd
_refine_ls_weighting_details 'calc w=1/[\s^2^(Fo^2^)+(0.0251P)^2^+0.6684P] where P=(Fo^2^+2Fc^2^)/3'
_refine_ls_weighting_scheme calc
_refine_ls_wR_factor_gt 0.0445
_refine_ls_wR_factor_ref 0.0457
_reflns_number_gt 7369
_reflns_number_total 8529
_reflns_threshold_expression >2sigma(I)
_cod_data_source_file ic0491322Bsi20040702_065505_4.cif
_cod_data_source_block pgh49a
_cod_depositor_comments
;
The following automatic conversions were performed:

'_symmetry_cell_setting' tag value 'monocinic' was replaced with
'monoclinic' value as specified in the replacement file
'/home/robertas/cod-tools/perl-scripts/inputs/replacement_values.lst'.

Automatic conversion script
Id: cif_fix_values 3143 2015-03-26 13:38:13Z robertas 
;
_cod_original_sg_symbol_H-M 'P 21/n'
_cod_database_code 4327412

loop_
_symmetry_equiv_pos_as_xyz
'x, y, z'
'-x+1/2, y+1/2, -z+1/2'
'-x, -y, -z'
'x-1/2, -y-1/2, z-1/2'

loop_
_atom_site_label
_atom_site_type_symbol
_atom_site_fract_x
_atom_site_fract_y
_atom_site_fract_z
_atom_site_U_iso_or_equiv
_atom_site_adp_type
_atom_site_occupancy
_atom_site_symmetry_multiplicity
_atom_site_calc_flag
_atom_site_refinement_flags
Au Au 0.0000 0.5000 0.5000 0.01740(2) Uani 1 2 d S
S1 S 0.02214(4) 0.401702(15) 0.55382(3) 0.02006(7) Uani 1 1 d .
S2 S 0.23431(4) 0.473399(15) 0.47729(3) 0.02002(7) Uani 1 1 d .
C1 C 0.13888(15) 0.27355(6) 0.61826(11) 0.0230(3) Uani 1 1 d U
H1 H 0.0561 0.2973 0.6206 0.028 Uiso 1 1 calc R
C2 C 0.14559(16) 0.21721(7) 0.66122(12) 0.0256(3) Uani 1 1 d U
H2 H 0.0674 0.2031 0.6943 0.031 Uiso 1 1 calc R
C3 C 0.26461(16) 0.18109(6) 0.65675(11) 0.0261(3) Uani 1 1 d U
H3 H 0.2671 0.1428 0.6870 0.031 Uiso 1 1 calc R
C4 C 0.38006(16) 0.20081(6) 0.60815(11) 0.0238(3) Uani 1 1 d U
H4 H 0.4605 0.1759 0.6034 0.029 Uiso 1 1 calc R
C4A C 0.37558(14) 0.25744(6) 0.56676(10) 0.0192(3) Uani 1 1 d U
C4B C 0.48451(14) 0.29104(7) 0.51921(10) 0.0204(3) Uani 1 1 d U
C5 C 0.61993(15) 0.27424(7) 0.49593(11) 0.0252(3) Uani 1 1 d U
H5 H 0.6548 0.2352 0.5110 0.030 Uiso 1 1 calc R
C6 C 0.70234(16) 0.31529(7) 0.45066(12) 0.0294(3) Uani 1 1 d U
H6 H 0.7947 0.3043 0.4345 0.035 Uiso 1 1 calc R
C7 C 0.65197(16) 0.37271(7) 0.42835(12) 0.0286(3) Uani 1 1 d U
H7 H 0.7105 0.4003 0.3972 0.034 Uiso 1 1 calc R
C8 C 0.51707(15) 0.39018(7) 0.45116(11) 0.0246(3) Uani 1 1 d U
H8 H 0.4834 0.4294 0.4359 0.030 Uiso 1 1 calc R
C8A C 0.43168(14) 0.34909(6) 0.49695(10) 0.0187(3) Uani 1 1 d U
C9 C 0.28647(14) 0.35354(6) 0.52873(10) 0.0185(3) Uani 1 1 d U
C9A C 0.25536(14) 0.29479(6) 0.57158(10) 0.0186(3) Uani 1 1 d U
C10 C 0.19828(14) 0.40145(6) 0.52138(9) 0.0177(2) Uani 1 1 d U
P P 0.48861(4) -0.001087(15) 0.61218(3) 0.01648(6) Uani 1 1 d .
N N 0.5000 0.0000 0.5000 0.0260(4) Uani 1 2 d S
C11 C 0.57305(14) 0.06343(6) 0.66918(10) 0.0192(3) Uani 1 1 d DU
C12 C 0.68736(15) 0.08970(6) 0.62604(11) 0.0231(3) Uani 1 1 d DU
H12 H 0.7170 0.0745 0.5664 0.028 Uiso 1 1 calc R
C13 C 0.75738(16) 0.13799(7) 0.67057(12) 0.0294(3) Uani 1 1 d DU
H13 H 0.8355 0.1556 0.6416 0.035 Uiso 1 1 calc R
C14 C 0.71384(18) 0.16057(7) 0.75707(12) 0.0314(4) Uani 1 1 d DU
H14 H 0.7631 0.1932 0.7877 0.038 Uiso 1 1 calc R
C15 C 0.59840(17) 0.13572(7) 0.79927(11) 0.0277(3) Uani 1 1 d DU
H15 H 0.5670 0.1522 0.8575 0.033 Uiso 1 1 calc R
C16 C 0.52890(16) 0.08675(6) 0.75639(10) 0.0221(3) Uani 1 1 d DU
H16 H 0.4515 0.0691 0.7862 0.027 Uiso 1 1 calc R
C21 C 0.57005(14) -0.06612(6) 0.66997(10) 0.0178(2) Uani 1 1 d DU
C22 C 0.67414(14) -0.06044(6) 0.74624(10) 0.0188(3) Uani 1 1 d DU
H22 H 0.7058 -0.0218 0.7668 0.023 Uiso 1 1 calc R
C23 C 0.73131(15) -0.11136(7) 0.79194(10) 0.0224(3) Uani 1 1 d DU
H23 H 0.8026 -0.1075 0.8433 0.027 Uiso 1 1 calc R
C24 C 0.68405(16) -0.16775(7) 0.76228(11) 0.0254(3) Uani 1 1 d DU
H24 H 0.7224 -0.2025 0.7939 0.030 Uiso 1 1 calc R
C25 C 0.58081(16) -0.17345(7) 0.68651(11) 0.0265(3) Uani 1 1 d DU
H25 H 0.5494 -0.2121 0.6661 0.032 Uiso 1 1 calc R
C26 C 0.52350(15) -0.12304(6) 0.64060(11) 0.0235(3) Uani 1 1 d DU
H26 H 0.4525 -0.1272 0.5891 0.028 Uiso 1 1 calc R
C31 C 0.30709(15) -0.00022(6) 0.64314(11) 0.0199(3) Uani 1 1 d DU
C32 C 0.26832(16) -0.02383(8) 0.73116(11) 0.0263(3) Uani 1 1 d DU
H32 H 0.3361 -0.0441 0.7731 0.032 Uiso 1 1 calc R
C33 C 0.12997(18) -0.01749(9) 0.75713(13) 0.0333(4) Uani 1 1 d DU
H33 H 0.1032 -0.0333 0.8171 0.040 Uiso 1 1 calc R
C34 C 0.03067(18) 0.01192(8) 0.69550(14) 0.0343(4) Uani 1 1 d DU
H34 H -0.0636 0.0164 0.7138 0.041 Uiso 1 1 calc R
C35 C 0.06865(16) 0.03459(8) 0.60785(12) 0.0314(3) Uani 1 1 d DU
H35 H 0.0002 0.0543 0.5656 0.038 Uiso 1 1 calc R
C36 C 0.20667(15) 0.02870(7) 0.58125(11) 0.0247(3) Uani 1 1 d DU
H36 H 0.2326 0.0444 0.5209 0.030 Uiso 1 1 calc R
C97 C 0.0792(2) 0.15893(11) 0.42150(14) 0.0483(5) Uani 1 1 d U
H97A H 0.0980 0.1523 0.4914 0.058 Uiso 1 1 calc R
H97B H 0.1172 0.1980 0.4039 0.058 Uiso 1 1 calc R
H97C H 0.1247 0.1273 0.3854 0.058 Uiso 1 1 calc R
C98 C -0.07556(18) 0.15774(7) 0.39697(12) 0.0302(3) Uani 1 1 d U
C99 C -0.1261(3) 0.17824(12) 0.29801(16) 0.0597(6) Uani 1 1 d U
H99A H -0.2284 0.1718 0.2885 0.072 Uiso 1 1 calc R
H99B H -0.0780 0.1554 0.2493 0.072 Uiso 1 1 calc R
H99C H -0.1053 0.2210 0.2911 0.072 Uiso 1 1 calc R
O O -0.15642(14) 0.13910(7) 0.45382(10) 0.0511(4) Uani 1 1 d U

loop_
_atom_site_aniso_label
_atom_site_aniso_U_11
_atom_site_aniso_U_22
_atom_site_aniso_U_33
_atom_site_aniso_U_23
_atom_site_aniso_U_13
_atom_site_aniso_U_12
Au 0.01893(4) 0.01518(4) 0.01801(4) -0.00011(3) 0.00054(2) 0.00423(3)
S1 0.01909(15) 0.01678(14) 0.02461(17) 0.00207(12) 0.00370(12) 0.00371(12)
S2 0.01990(15) 0.01613(15) 0.02415(16) 0.00241(13) 0.00235(12) 0.00296(12)
C1 0.0201(6) 0.0199(6) 0.0290(7) 0.0003(5) 0.0006(5) 0.0018(5)
C2 0.0248(7) 0.0198(7) 0.0320(8) 0.0027(6) 0.0007(6) -0.0031(5)
C3 0.0289(7) 0.0163(6) 0.0325(8) 0.0032(6) -0.0036(6) 0.0008(5)
C4 0.0244(7) 0.0169(6) 0.0294(7) -0.0003(5) -0.0034(6) 0.0043(5)
C4A 0.0201(6) 0.0163(6) 0.0206(6) -0.0021(5) -0.0025(5) 0.0021(5)
C4B 0.0204(6) 0.0198(6) 0.0205(7) -0.0026(5) -0.0020(5) 0.0017(5)
C5 0.0218(7) 0.0230(7) 0.0304(8) -0.0043(6) -0.0006(6) 0.0054(5)
C6 0.0201(7) 0.0306(8) 0.0378(9) -0.0069(7) 0.0044(6) 0.0028(6)
C7 0.0236(7) 0.0292(8) 0.0338(8) -0.0001(6) 0.0072(6) -0.0018(6)
C8 0.0239(7) 0.0226(7) 0.0274(8) 0.0021(6) 0.0028(6) 0.0016(5)
C8A 0.0174(6) 0.0188(6) 0.0197(6) -0.0016(5) -0.0007(5) 0.0024(5)
C9 0.0182(6) 0.0181(6) 0.0191(6) 0.0001(5) -0.0004(5) 0.0013(5)
C9A 0.0192(6) 0.0163(6) 0.0200(6) -0.0007(5) -0.0017(5) 0.0017(5)
C10 0.0193(6) 0.0169(6) 0.0167(6) -0.0001(5) 0.0011(5) 0.0007(5)
P 0.01580(15) 0.01800(15) 0.01548(15) 0.00172(12) -0.00017(11) 0.00125(12)
N 0.0295(9) 0.0317(10) 0.0167(8) 0.0024(7) 0.0017(7) 0.0003(7)
C11 0.0193(6) 0.0171(6) 0.0205(6) 0.0026(5) -0.0032(5) 0.0022(5)
C12 0.0188(6) 0.0222(7) 0.0279(7) 0.0021(5) -0.0006(5) 0.0006(5)
C13 0.0235(7) 0.0259(7) 0.0379(9) 0.0040(6) -0.0043(6) -0.0059(6)
C14 0.0363(9) 0.0231(7) 0.0329(8) 0.0018(6) -0.0123(7) -0.0048(6)
C15 0.0393(9) 0.0210(7) 0.0215(7) 0.0008(6) -0.0063(6) 0.0025(6)
C16 0.0273(7) 0.0198(6) 0.0187(6) 0.0034(5) -0.0017(5) 0.0026(5)
C21 0.0164(6) 0.0193(6) 0.0179(6) 0.0025(5) 0.0023(5) 0.0025(5)
C22 0.0177(6) 0.0204(6) 0.0183(6) 0.0000(5) 0.0013(5) 0.0013(5)
C23 0.0212(6) 0.0263(7) 0.0196(6) 0.0024(5) -0.0002(5) 0.0051(5)
C24 0.0288(7) 0.0216(7) 0.0262(7) 0.0059(6) 0.0047(6) 0.0069(6)
C25 0.0305(8) 0.0178(6) 0.0312(8) 0.0005(6) 0.0020(6) -0.0002(6)
C26 0.0247(7) 0.0205(7) 0.0247(7) 0.0006(5) -0.0029(5) 0.0002(5)
C31 0.0164(6) 0.0223(6) 0.0209(6) -0.0023(5) -0.0001(5) 0.0001(5)
C32 0.0206(7) 0.0333(8) 0.0250(7) 0.0053(6) 0.0024(5) 0.0021(6)
C33 0.0238(8) 0.0459(9) 0.0310(8) 0.0048(7) 0.0074(6) 0.0000(7)
C34 0.0170(7) 0.0446(10) 0.0415(10) -0.0023(7) 0.0045(6) 0.0025(6)
C35 0.0200(7) 0.0379(9) 0.0356(9) 0.0004(7) -0.0041(6) 0.0065(6)
C36 0.0212(7) 0.0283(8) 0.0243(7) 0.0017(6) -0.0017(5) 0.0035(6)
C97 0.0337(9) 0.0779(16) 0.0337(10) -0.0064(10) 0.0056(8) -0.0029(10)
C98 0.0325(8) 0.0315(8) 0.0265(8) 0.0024(6) 0.0020(6) 0.0039(7)
C99 0.0684(15) 0.0671(16) 0.0420(12) 0.0229(11) -0.0076(11) 0.0112(12)
O 0.0372(7) 0.0729(11) 0.0440(8) 0.0132(7) 0.0094(6) -0.0059(7)

loop_
_atom_type_symbol
_atom_type_description
_atom_type_scat_dispersion_real
_atom_type_scat_dispersion_imag
_atom_type_scat_source
C C 0.0033 0.0016 'International Tables Vol C Tables 4.2.6.8 and 6.1.1.4'
H H 0.0000 0.0000 'International Tables Vol C Tables 4.2.6.8 and 6.1.1.4'
N N 0.0061 0.0033 'International Tables Vol C Tables 4.2.6.8 and 6.1.1.4'
O O 0.0106 0.0060 'International Tables Vol C Tables 4.2.6.8 and 6.1.1.4'
P P 0.1023 0.0942 'International Tables Vol C Tables 4.2.6.8 and 6.1.1.4'
S S 0.1246 0.1234 'International Tables Vol C Tables 4.2.6.8 and 6.1.1.4'
Au Au -2.0133 8.8022 'International Tables Vol C Tables 4.2.6.8 and 6.1.1.4'

loop_
_geom_angle_atom_site_label_1
_geom_angle_atom_site_label_2
_geom_angle_atom_site_label_3
_geom_angle
_geom_angle_site_symmetry_1
_geom_angle_site_symmetry_3
S1 Au S1 180.000(17) . 3_566
S1 Au S2 105.272(12) . 3_566
S1 Au S2 74.728(12) . .
S2 Au S2 180.0 3_566 .
C10 S1 Au 89.35(5) . .
C10 S2 Au 88.72(5) . .
C2 C1 C9A 119.23(13) . .
C1 C2 C3 121.31(14) . .
C2 C3 C4 120.24(14) . .
C4A C4 C3 118.89(13) . .
C4 C4A C9A 121.32(13) . .
C4 C4A C4B 130.36(13) . .
C9A C4A C4B 108.20(12) . .
C5 C4B C8A 120.92(14) . .
C5 C4B C4A 130.66(14) . .
C8A C4B C4A 108.42(12) . .
C6 C5 C4B 118.86(14) . .
C5 C6 C7 120.95(14) . .
C8 C7 C6 120.88(15) . .
C7 C8 C8A 119.02(14) . .
C8 C8A C4B 119.37(13) . .
C8 C8A C9 131.92(13) . .
C4B C8A C9 108.71(12) . .
C10 C9 C8A 127.81(13) . .
C10 C9 C9A 126.27(13) . .
C8A C9 C9A 105.92(11) . .
C1 C9A C4A 118.97(13) . .
C1 C9A C9 132.14(12) . .
C4A C9A C9 108.74(12) . .
C9 C10 S1 125.06(11) . .
C9 C10 S2 127.79(11) . .
S1 C10 S2 107.15(7) . .
N P C31 111.47(5) . .
N P C11 111.24(5) . .
C31 P C11 106.95(6) . .
N P C21 113.26(5) . .
C31 P C21 106.94(6) . .
C11 P C21 106.62(7) . .
P N P 180.0 . 3_656
C12 C11 C16 119.59(13) . .
C12 C11 P 118.91(11) . .
C16 C11 P 121.49(11) . .
C13 C12 C11 119.90(14) . .
C14 C13 C12 120.22(15) . .
C13 C14 C15 120.31(14) . .
C16 C15 C14 120.05(15) . .
C15 C16 C11 119.89(14) . .
C26 C21 C22 119.59(12) . .
C26 C21 P 119.12(10) . .
C22 C21 P 121.23(10) . .
C23 C22 C21 120.00(13) . .
C24 C23 C22 119.93(13) . .
C23 C24 C25 120.12(13) . .
C26 C25 C24 120.30(14) . .
C25 C26 C21 120.04(13) . .
C36 C31 C32 119.93(14) . .
C36 C31 P 118.96(11) . .
C32 C31 P 120.92(11) . .
C33 C32 C31 119.59(15) . .
C32 C33 C34 120.17(16) . .
C35 C34 C33 120.20(15) . .
C34 C35 C36 120.15(15) . .
C35 C36 C31 119.94(14) . .
O C98 C97 121.30(16) . .
O C98 C99 121.49(18) . .
C97 C98 C99 117.17(17) . .

loop_
_geom_bond_atom_site_label_1
_geom_bond_atom_site_label_2
_geom_bond_distance
Au S1 2.3224(4)
Au S2 2.3407(4)
S1 C10 1.7576(14)
S2 C10 1.7596(14)
C1 C2 1.390(2)
C1 C9A 1.398(2)
C2 C3 1.392(2)
C3 C4 1.393(2)
C4 C4A 1.3870(19)
C4A C9A 1.4176(18)
C4A C4B 1.466(2)
C4B C5 1.3955(19)
C4B C8A 1.4160(19)
C5 C6 1.381(2)
C6 C7 1.396(2)
C7 C8 1.393(2)
C8 C8A 1.402(2)
C8A C9 1.4758(19)
C9 C10 1.3575(18)
C9 C9A 1.4769(19)
P N 1.5585(4)
P C31 1.8006(15)
P C11 1.8031(14)
P C21 1.8051(13)
C11 C12 1.400(2)
C11 C16 1.4003(19)
C12 C13 1.388(2)
C13 C14 1.383(2)
C14 C15 1.389(2)
C15 C16 1.388(2)
C21 C26 1.3967(19)
C21 C22 1.3992(18)
C22 C23 1.3922(19)
C23 C24 1.389(2)
C24 C25 1.389(2)
C25 C26 1.385(2)
C31 C36 1.3941(19)
C31 C32 1.395(2)
C32 C33 1.390(2)
C33 C34 1.390(2)
C34 C35 1.380(2)
C35 C36 1.389(2)
C97 C98 1.484(2)
C98 O 1.207(2)
C98 C99 1.488(2)
